data_1010269
loop_
_publ_author_name
'Miller, W S'
'King, A J'

_publ_section_title
;
The Structure of Polysulfides: I. Barium Trisulfide
;
_journal_coden_ASTM ZEKGAX
_journal_name_full
;
Zeitschrift fuer Kristallographie, Kristallgeometrie, Kristallphysik,
Kristallchemie (-144,1977)
;
_journal_page_first 439
_journal_page_last 446
_journal_volume 94
_journal_year 1936
_chemical_formula_structural 'Ba S3'
_chemical_formula_sum 'Ba S3'
_chemical_name_systematic 'Barium trio-trisulfide'
_space_group_IT_number 18
_symmetry_cell_setting orthorhombic
_symmetry_Int_Tables_number 18
_symmetry_space_group_name_Hall 'P 2 2ab'
_symmetry_space_group_name_H-M 'P 21 21 2'
_cell_angle_alpha 90
_cell_angle_beta 90
_cell_angle_gamma 90
_cell_formula_units_Z 4
_cell_length_a 8.32
_cell_length_b 9.64
_cell_length_c 4.82
_cell_volume 386.6
_exptl_crystal_density_meas 3.64
_cod_database_code 1010269

loop_
_symmetry_equiv_pos_as_xyz
x,y,z
-x,-y,z
1/2+x,1/2-y,-z
1/2-x,1/2+y,-z

loop_
_atom_site_label
_atom_site_type_symbol
_atom_site_symmetry_multiplicity
_atom_site_Wyckoff_symbol
_atom_site_fract_x
_atom_site_fract_y
_atom_site_fract_z
_atom_site_occupancy
_atom_site_attached_hydrogens
_atom_site_calc_flag
Ba1 Ba2+ 2 a 0. 0. 0. 1. 0 d
Ba2 Ba2+ 2 b 0. 0.5 0. 1. 0 d
S1 S1- 4 c 0.25 0.25 0. 1. 0 d
S2 S1- 4 c 0.25 0.5 0.5 1. 0 d
S3 S1- 4 c 0.124 0.309 0.382 1. 0 d

loop_
_atom_type_symbol
_atom_type_oxidation_number
Ba2+ 2.000
S1- -0.667
